data_7250045
loop_
_publ_author_name
'Wang, Zhenyuan'
'Wang, Mi'
'Tao, Qingsheng'
'Li, Yufei'
'Wang, Hao'
'Zhang, Mei'
'Liu, Xueli'
'Zhang, Jiaheng'

_publ_section_title
;
 Betaine--salicylic acid cocrystal for enhanced skincare and acne
 treatment
;
_journal_name_full 'RSC Medicinal Chemistry'
_journal_paper_doi 10.1039/D5MD00001G
_journal_year 2025
_chemical_formula_moiety 'C7 H6 O3, C5 H11 N O2'
_chemical_formula_sum 'C12 H17 N O5'
_chemical_formula_weight 255.26
_space_group_crystal_system orthorhombic
_space_group_IT_number 61
_space_group_name_Hall '-P 2ac 2ab'
_space_group_name_H-M_alt 'P b c a'
_atom_sites_solution_hydrogens mixed
_atom_sites_solution_primary dual
_audit_creation_date 2018-10-18
_audit_creation_method
;
Olex2 1.2
(compiled 2018.05.29 svn.r3508 for OlexSys, GUI svn.r5506)
;
_audit_update_record
;
2021-08-06 deposited with the CCDC.	2025-02-04 downloaded from the CCDC.
;
_cell_angle_alpha 90
_cell_angle_beta 90
_cell_angle_gamma 90
_cell_formula_units_Z 8
_cell_length_a 10.2107(8)
_cell_length_b 10.7746(8)
_cell_length_c 22.5314(17)
_cell_measurement_reflns_used 3549
_cell_measurement_temperature 100.00(10)
_cell_measurement_theta_max 28.2160
_cell_measurement_theta_min 2.7100
_cell_volume 2478.8(3)
_computing_cell_refinement 'CrysAlisPro 1.171.38.43f (Rigaku OD, 2015)'
_computing_data_collection 'CrysAlisPro 1.171.38.43f (Rigaku OD, 2015)'
_computing_data_reduction 'CrysAlisPro 1.171.38.43f (Rigaku OD, 2015)'
_computing_molecular_graphics 'Olex2 (Dolomanov et al., 2009)'
_computing_publication_material 'Olex2 (Dolomanov et al., 2009)'
_computing_structure_refinement 'ShelXL (Sheldrick, 2015)'
_computing_structure_solution 'ShelXT (Sheldrick, 2015)'
_diffrn_ambient_environment N~2~
_diffrn_ambient_temperature 100.00(10)
_diffrn_detector 'CCD plate'
_diffrn_detector_area_resol_mean 5.2684
_diffrn_detector_type AtlasS2
_diffrn_measured_fraction_theta_full 0.998
_diffrn_measured_fraction_theta_max 0.896
_diffrn_measurement_details
;
List of Runs (angles in degrees, time in seconds):

  # Type    Start    End  Width  t~exp~   \w     \q     \k     \f   Frames
#--------------------------------------------------------------------------
  1  \w    -34.00  59.00   1.00    8.00    --  -11.59  57.00 120.00   93
  2  \w     47.00  82.00   1.00    8.00    --   11.74 178.00 -30.00   35
  3  \w    -16.00  59.00   1.00    8.00    --   11.74  77.00-120.00   75
;
_diffrn_measurement_device 'four-circle diffractometer'
_diffrn_measurement_device_type 'SuperNova, Dual, Cu at zero, AtlasS2'
_diffrn_measurement_method '\w scans'
_diffrn_orient_matrix_type 'CrysAlisPro convention (1999,Acta A55,543-557)'
_diffrn_orient_matrix_UB_11 0.0203027000
_diffrn_orient_matrix_UB_12 0.0033958000
_diffrn_orient_matrix_UB_13 -0.0300605000
_diffrn_orient_matrix_UB_21 -0.0661575000
_diffrn_orient_matrix_UB_22 0.0067382000
_diffrn_orient_matrix_UB_23 -0.0090031000
_diffrn_orient_matrix_UB_31 0.0057557000
_diffrn_orient_matrix_UB_32 0.0654269000
_diffrn_orient_matrix_UB_33 0.0024817000
_diffrn_radiation_monochromator mirror
_diffrn_radiation_probe x-ray
_diffrn_radiation_type MoK\a
_diffrn_radiation_wavelength 0.71073
_diffrn_reflns_av_R_equivalents 0.0466
_diffrn_reflns_av_unetI/netI 0.0464
_diffrn_reflns_Laue_measured_fraction_full 0.998
_diffrn_reflns_Laue_measured_fraction_max 0.896
_diffrn_reflns_limit_h_max 13
_diffrn_reflns_limit_h_min -14
_diffrn_reflns_limit_k_max 14
_diffrn_reflns_limit_k_min -14
_diffrn_reflns_limit_l_max 30
_diffrn_reflns_limit_l_min -29
_diffrn_reflns_number 12746
_diffrn_reflns_point_group_measured_fraction_full 0.998
_diffrn_reflns_point_group_measured_fraction_max 0.896
_diffrn_reflns_theta_full 25.242
_diffrn_reflns_theta_max 29.590
_diffrn_reflns_theta_min 2.692
_diffrn_source 'micro-focus sealed X-ray tube'
_diffrn_source_type 'SuperNova (Mo) X-ray Source'
_exptl_absorpt_coefficient_mu 0.107
_exptl_absorpt_correction_T_max 1.00000
_exptl_absorpt_correction_T_min 0.76290
_exptl_absorpt_correction_type multi-scan
_exptl_absorpt_process_details
;
CrysAlisPro 1.171.38.43f (Rigaku Oxford Diffraction, 2015)
Empirical absorption correction using spherical harmonics,
 implemented in SCALE3 ABSPACK scaling algorithm.
;
_exptl_crystal_colour colourless
_exptl_crystal_colour_primary colourless
_exptl_crystal_density_diffrn 1.368
_exptl_crystal_description block
_exptl_crystal_F_000 1088
_exptl_crystal_size_max 0.12
_exptl_crystal_size_mid 0.11
_exptl_crystal_size_min 0.1
_refine_diff_density_max 0.276
_refine_diff_density_min -0.263
_refine_diff_density_rms 0.055
_refine_ls_extinction_method none
_refine_ls_goodness_of_fit_ref 1.089
_refine_ls_hydrogen_treatment mixed
_refine_ls_matrix_type full
_refine_ls_number_parameters 171
_refine_ls_number_reflns 3120
_refine_ls_number_restraints 1
_refine_ls_restrained_S_all 1.095
_refine_ls_R_factor_all 0.0658
_refine_ls_R_factor_gt 0.0465
_refine_ls_shift/su_max 0.001
_refine_ls_shift/su_mean 0.000
_refine_ls_structure_factor_coef Fsqd
_refine_ls_weighting_details 'w=1/[\s^2^(Fo^2^)+(0.0425P)^2^+0.5388P] where P=(Fo^2^+2Fc^2^)/3'
_refine_ls_weighting_scheme calc
_refine_ls_wR_factor_gt 0.0997
_refine_ls_wR_factor_ref 0.1117
_reflns_Friedel_coverage 0.000
_reflns_number_gt 2404
_reflns_number_total 3120
_reflns_threshold_expression 'I > 2\s(I)'
_cod_data_source_file d5md00001g2.cif
_cod_data_source_block tiancj
_cod_database_code 7250045
_shelx_shelxl_version_number 2018/3
_shelx_space_group_comment
;
The symmetry employed for this shelxl refinement is uniquely defined
by the following loop, which should always be used as a source of
symmetry information in preference to the above space-group names.
They are only intended as comments.
;
_shelx_estimated_absorpt_t_max 0.989
_shelx_estimated_absorpt_t_min 0.987
_reflns_odcompleteness_completeness 99.48
_reflns_odcompleteness_iscentric 1
_reflns_odcompleteness_theta 26.32
_olex2_refinement_description
;
1. Fixed Uiso
 At 1.2 times of:
  All C(H) groups, All C(H,H) groups
 At 1.5 times of:
  All C(H,H,H) groups, All O(H) groups
2. Restrained distances
 O3-H4
 0.82 with sigma of 0.02
3.a Secondary CH2 refined with riding coordinates:
 C9(H9A,H9B)
3.b Aromatic/amide H refined with riding coordinates:
 C6(H6), C3(H3), C5(H5), C4(H4A)
3.c Idealised Me refined as rotating group:
 C10(H10A,H10B,H10C), C11(H11A,H11B,H11C), C12(H12A,H12B,H12C)
3.d Idealised tetrahedral OH refined as rotating group:
 O1(H1)
;
_olex2_date_sample_data_collection 2018-10-18
_olex2_submission_special_instructions 'No special instructions were received'
_oxdiff_exptl_absorpt_empirical_details
;
Empirical correction (ABSPACK) includes:
- Absorption correction using spherical harmonics
- Frame scaling
- Detector area scaling
;
_oxdiff_exptl_absorpt_empirical_full_max 1.381
_oxdiff_exptl_absorpt_empirical_full_min 0.740

loop_
_space_group_symop_operation_xyz
'x, y, z'
'-x+1/2, -y, z+1/2'
'-x, y+1/2, -z+1/2'
'x+1/2, -y+1/2, -z'
'-x, -y, -z'
'x-1/2, y, -z-1/2'
'x, -y-1/2, z-1/2'
'-x-1/2, y-1/2, z'

loop_
_atom_site_label
_atom_site_type_symbol
_atom_site_fract_x
_atom_site_fract_y
_atom_site_fract_z
_atom_site_U_iso_or_equiv
_atom_site_adp_type
_atom_site_occupancy
_atom_site_site_symmetry_order
_atom_site_calc_flag
_atom_site_refinement_flags_posn
_atom_site_refinement_flags_adp
_atom_site_refinement_flags_occupancy
_atom_site_disorder_assembly
_atom_site_disorder_group
O2 O 0.35563(10) 0.72277(10) 0.41115(5) 0.0196(3) Uani 1 1 d . . . . .
O4 O 0.20754(10) 0.47682(9) 0.45729(5) 0.0207(3) Uani 1 1 d . . . . .
O3 O 0.38212(10) 0.52418(10) 0.38586(5) 0.0213(3) Uani 1 1 d D . . . .
O5 O 0.32546(10) 0.36647(10) 0.52328(5) 0.0218(3) Uani 1 1 d . . . . .
O1 O 0.47999(11) 0.89441(9) 0.35717(5) 0.0232(3) Uani 1 1 d . . . . .
H1 H 0.430618 0.864470 0.382054 0.035 Uiso 1 1 calc GR . . . .
N1 N 0.08384(12) 0.28293(11) 0.57915(5) 0.0150(3) Uani 1 1 d . . . . .
C1 C 0.49783(13) 0.67685(13) 0.33129(6) 0.0153(3) Uani 1 1 d . . . . .
C8 C 0.22221(14) 0.40498(13) 0.50254(6) 0.0173(3) Uani 1 1 d . . . . .
C2 C 0.53014(14) 0.80264(14) 0.32308(6) 0.0173(3) Uani 1 1 d . . . . .
C7 C 0.40562(14) 0.64066(14) 0.37967(6) 0.0163(3) Uani 1 1 d . . . . .
C6 C 0.55373(14) 0.58882(14) 0.29362(6) 0.0183(3) Uani 1 1 d . . . . .
H6 H 0.532897 0.505486 0.298758 0.022 Uiso 1 1 calc R . . . .
C9 C 0.08842(14) 0.37364(14) 0.52872(6) 0.0170(3) Uani 1 1 d . . . . .
H9A H 0.048592 0.450421 0.542112 0.020 Uiso 1 1 calc R . . . .
H9B H 0.034043 0.341340 0.496975 0.020 Uiso 1 1 calc R . . . .
C10 C -0.05746(14) 0.26998(14) 0.59643(7) 0.0196(3) Uani 1 1 d . . . . .
H10A H -0.090012 0.348617 0.609991 0.029 Uiso 1 1 calc GR . . . .
H10B H -0.065328 0.209855 0.627672 0.029 Uiso 1 1 calc GR . . . .
H10C H -0.107429 0.243199 0.562690 0.029 Uiso 1 1 calc GR . . . .
C3 C 0.61805(14) 0.83630(15) 0.27834(6) 0.0199(3) Uani 1 1 d . . . . .
H3 H 0.640377 0.919265 0.273095 0.024 Uiso 1 1 calc R . . . .
C5 C 0.63924(15) 0.62225(15) 0.24890(7) 0.0213(3) Uani 1 1 d . . . . .
H5 H 0.674511 0.562409 0.223815 0.026 Uiso 1 1 calc R . . . .
C4 C 0.67182(15) 0.74682(16) 0.24192(7) 0.0222(3) Uani 1 1 d . . . . .
H4A H 0.730518 0.770018 0.212374 0.027 Uiso 1 1 calc R . . . .
C11 C 0.15733(16) 0.33014(16) 0.63164(7) 0.0231(4) Uani 1 1 d . . . . .
H11A H 0.248730 0.335993 0.622053 0.035 Uiso 1 1 calc GR . . . .
H11B H 0.145803 0.274149 0.664369 0.035 Uiso 1 1 calc GR . . . .
H11C H 0.124806 0.410703 0.642318 0.035 Uiso 1 1 calc GR . . . .
C12 C 0.13375(16) 0.15863(14) 0.55999(7) 0.0246(4) Uani 1 1 d . . . . .
H12A H 0.083301 0.129608 0.526818 0.037 Uiso 1 1 calc GR . . . .
H12B H 0.125915 0.100870 0.592234 0.037 Uiso 1 1 calc GR . . . .
H12C H 0.224054 0.165670 0.548612 0.037 Uiso 1 1 calc GR . . . .
H4 H 0.322(2) 0.505(3) 0.4159(10) 0.086(9) Uiso 1 1 d D . . . .

loop_
_atom_site_aniso_label
_atom_site_aniso_U_11
_atom_site_aniso_U_22
_atom_site_aniso_U_33
_atom_site_aniso_U_23
_atom_site_aniso_U_13
_atom_site_aniso_U_12
O2 0.0192(5) 0.0174(6) 0.0222(6) -0.0008(5) 0.0059(4) -0.0008(4)
O4 0.0223(6) 0.0171(5) 0.0227(5) 0.0036(5) 0.0029(5) -0.0015(4)
O3 0.0228(6) 0.0161(6) 0.0251(6) 0.0018(5) 0.0063(5) -0.0013(4)
O5 0.0155(5) 0.0258(6) 0.0240(6) 0.0002(5) 0.0000(4) -0.0004(4)
O1 0.0260(6) 0.0170(6) 0.0267(6) 0.0008(5) 0.0100(5) -0.0010(5)
N1 0.0157(6) 0.0144(6) 0.0149(6) 0.0004(5) 0.0000(5) 0.0011(5)
C1 0.0131(7) 0.0183(7) 0.0146(7) 0.0009(6) -0.0031(6) -0.0008(6)
C8 0.0193(7) 0.0144(7) 0.0183(7) -0.0034(6) 0.0011(6) -0.0017(6)
C2 0.0153(7) 0.0187(7) 0.0179(7) 0.0013(6) -0.0022(6) 0.0018(6)
C7 0.0138(7) 0.0175(7) 0.0176(7) 0.0008(6) -0.0026(6) 0.0009(6)
C6 0.0179(7) 0.0201(8) 0.0169(7) -0.0005(6) -0.0045(6) 0.0006(6)
C9 0.0165(7) 0.0175(7) 0.0169(7) 0.0024(6) -0.0015(6) 0.0004(6)
C10 0.0164(7) 0.0220(8) 0.0204(7) 0.0011(6) 0.0033(6) -0.0026(6)
C3 0.0180(7) 0.0217(8) 0.0200(8) 0.0069(7) -0.0028(6) -0.0015(6)
C5 0.0187(7) 0.0287(9) 0.0165(7) -0.0022(7) -0.0027(6) 0.0050(6)
C4 0.0159(7) 0.0355(9) 0.0151(7) 0.0053(7) 0.0009(6) 0.0018(7)
C11 0.0214(8) 0.0303(9) 0.0177(7) -0.0019(7) -0.0052(6) 0.0013(7)
C12 0.0303(9) 0.0151(8) 0.0283(8) 0.0004(7) 0.0096(7) 0.0036(6)

loop_
_atom_type_symbol
_atom_type_description
_atom_type_scat_dispersion_real
_atom_type_scat_dispersion_imag
_atom_type_scat_source
C C 0.0033 0.0016 'International Tables Vol C Tables 4.2.6.8 and 6.1.1.4'
H H 0.0000 0.0000 'International Tables Vol C Tables 4.2.6.8 and 6.1.1.4'
N N 0.0061 0.0033 'International Tables Vol C Tables 4.2.6.8 and 6.1.1.4'
O O 0.0106 0.0060 'International Tables Vol C Tables 4.2.6.8 and 6.1.1.4'

loop_
_geom_angle_atom_site_label_1
_geom_angle_atom_site_label_2
_geom_angle_atom_site_label_3
_geom_angle
_geom_angle_site_symmetry_1
_geom_angle_site_symmetry_3
_geom_angle_publ_flag
C9 N1 C10 106.69(11) . . ?
C11 N1 C9 111.30(12) . . ?
C11 N1 C10 108.05(11) . . ?
C11 N1 C12 111.29(12) . . ?
C12 N1 C9 110.73(11) . . ?
C12 N1 C10 108.60(11) . . ?
C2 C1 C7 119.71(13) . . ?
C6 C1 C2 118.63(13) . . ?
C6 C1 C7 121.67(13) . . ?
O4 C8 C9 109.55(12) . . ?
O5 C8 O4 127.22(14) . . ?
O5 C8 C9 123.23(13) . . ?
O1 C2 C1 122.73(13) . . ?
O1 C2 C3 117.58(13) . . ?
C3 C2 C1 119.69(14) . . ?
O2 C7 O3 123.79(13) . . ?
O2 C7 C1 119.32(13) . . ?
O3 C7 C1 116.88(13) . . ?
C5 C6 C1 121.69(14) . . ?
N1 C9 C8 117.72(12) . . ?
C4 C3 C2 120.20(15) . . ?
C6 C5 C4 119.02(15) . . ?
C3 C4 C5 120.77(14) . . ?

loop_
_geom_bond_atom_site_label_1
_geom_bond_atom_site_label_2
_geom_bond_distance
_geom_bond_site_symmetry_2
_geom_bond_publ_flag
O2 C7 1.2436(17) . ?
O4 C8 1.2888(18) . ?
O3 C7 1.2853(18) . ?
O5 C8 1.2255(17) . ?
O1 C2 1.3528(18) . ?
N1 C9 1.4996(18) . ?
N1 C10 1.5009(19) . ?
N1 C11 1.4902(19) . ?
N1 C12 1.4966(18) . ?
C1 C2 1.407(2) . ?
C1 C7 1.492(2) . ?
C1 C6 1.395(2) . ?
C8 C9 1.526(2) . ?
C2 C3 1.398(2) . ?
C6 C5 1.381(2) . ?
C3 C4 1.380(2) . ?
C5 C4 1.392(2) . ?
